data_7153015
loop_
_publ_author_name
'Rostovskii, Nikolai V.'
'Novikov, Mikhail S.'
'Khlebnikov, Alexander F.'
'Korneev, Sergei M.'
'Yufit, Dmitry S.'

_publ_section_title
;
 Cu(ii)-catalyzed domino reaction of 2H-azirines with diazotetramic and
 diazotetronic acids. Synthesis of 2-substituted 2H-1,2,3-triazoles.
;
_journal_issue 33
_journal_name_full 'Organic &amp; biomolecular chemistry'
_journal_page_first 5535
_journal_page_last 5545
_journal_paper_doi 10.1039/c3ob40708j
_journal_volume 11
_journal_year 2013
_chemical_formula_moiety 'C22 H20 N4 O3'
_chemical_formula_sum 'C22 H20 N4 O3'
_chemical_formula_weight 388.42
_chemical_melting_point 476.6(5)
_chemical_name_systematic
;
(3aRS,6aSR)-6a-Hydroxy-2-(4-methylphenyl)-3a-[4-(4-methylphenyl)-
1,2,3-triazol-2-yl]-6,6a-dihydro-3H-furo[3,4-b]pyrrol-4(3aH)-one
;
_space_group_IT_number 14
_symmetry_cell_setting monoclinic
_symmetry_space_group_name_Hall '-P 2yn'
_symmetry_space_group_name_H-M 'P 1 21/n 1'
_atom_sites_solution_hydrogens difmap
_atom_sites_solution_primary direct
_atom_sites_solution_secondary difmap
_audit_creation_method SHELXL-97
_cell_angle_alpha 90.00
_cell_angle_beta 100.571(10)
_cell_angle_gamma 90.00
_cell_formula_units_Z 4
_cell_length_a 11.2557(3)
_cell_length_b 7.9016(2)
_cell_length_c 21.4436(6)
_cell_measurement_reflns_used 5039
_cell_measurement_temperature 120
_cell_measurement_theta_max 31.911
_cell_measurement_theta_min 3.136
_cell_volume 1874.78(11)
_computing_cell_refinement 'SAINT v6.45A (Bruker, 2003)'
_computing_data_collection 'Bruker SMART'
_computing_data_reduction 'SAINT v6.45A (Bruker, 2003)'
_computing_molecular_graphics
;
OLEX2: a complete structure solution, refinement and analysis program.
Dolomanov et al., J. Appl. Cryst. (2009). 42, 339-341
;
_computing_publication_material
;
OLEX2: a complete structure solution, refinement and analysis program.
Dolomanov et al., J. Appl. Cryst. (2009). 42, 339-341
;
_computing_structure_refinement 'SHELXL-97 (Sheldrick, 1997)'
_computing_structure_solution 'SHELXS-97 (Sheldrick, 1990)/Bruker'
_diffrn_ambient_temperature 120.0
_diffrn_detector 'CCD area detector'
_diffrn_detector_area_resol_mean 5.6
_diffrn_detector_type 'Bruker SMART CCD 6000 area detector'
_diffrn_measured_fraction_theta_full 0.999
_diffrn_measured_fraction_theta_max 0.999
_diffrn_measurement_device 'three-circle diffractometer'
_diffrn_measurement_device_type 'CCD area detector'
_diffrn_measurement_method 'phi and omega scans'
_diffrn_radiation_monochromator graphite
_diffrn_radiation_probe x-ray
_diffrn_radiation_source 'fine-focus sealed tube'
_diffrn_radiation_type 'MO K\a'
_diffrn_radiation_wavelength 0.71073
_diffrn_radiation_xray_symbol K-L~3~
_diffrn_reflns_av_R_equivalents 0.0344
_diffrn_reflns_av_sigmaI/netI 0.0323
_diffrn_reflns_limit_h_max 15
_diffrn_reflns_limit_h_min -15
_diffrn_reflns_limit_k_max 10
_diffrn_reflns_limit_k_min -10
_diffrn_reflns_limit_l_max 29
_diffrn_reflns_limit_l_min -29
_diffrn_reflns_number 20470
_diffrn_reflns_theta_full 29.50
_diffrn_reflns_theta_max 29.50
_diffrn_reflns_theta_min 1.92
_diffrn_source 'sealed X-ray tube'
_diffrn_source_current 35.0
_diffrn_source_power 1.75
_diffrn_source_target Mo
_diffrn_source_voltage 50.0
_exptl_absorpt_coefficient_mu 0.094
_exptl_absorpt_correction_T_max 1.0
_exptl_absorpt_correction_T_min 0.3833
_exptl_absorpt_correction_type multi-scan
_exptl_absorpt_process_details
;
SADABS-2006/1 (Bruker,2006) was used for absorption correction.
R(int) was 0.0365 before and 0.0252 after correction.
The Ratio of minimum to maximum transmission is 0.3833.
The \l/2 correction factor is 0.0015
;
_exptl_crystal_colour less
_exptl_crystal_colour_lustre clear
_exptl_crystal_colour_modifier light
_exptl_crystal_colour_primary colourless
_exptl_crystal_density_diffrn 1.376
_exptl_crystal_density_method 'not measured'
_exptl_crystal_description prism
_exptl_crystal_F_000 816
_exptl_crystal_size_max 0.38
_exptl_crystal_size_mid 0.24
_exptl_crystal_size_min 0.12
_refine_diff_density_max 0.434
_refine_diff_density_min -0.249
_refine_diff_density_rms 0.057
_refine_ls_extinction_method none
_refine_ls_goodness_of_fit_ref 1.056
_refine_ls_hydrogen_treatment refall
_refine_ls_matrix_type full
_refine_ls_number_parameters 342
_refine_ls_number_reflns 5197
_refine_ls_number_restraints 0
_refine_ls_restrained_S_all 1.056
_refine_ls_R_factor_all 0.0659
_refine_ls_R_factor_gt 0.0462
_refine_ls_shift/su_max 0.001
_refine_ls_shift/su_mean 0.000
_refine_ls_structure_factor_coef Fsqd
_refine_ls_weighting_details
;
calc w=1/[\s^2^(Fo^2^)+(0.0700P)^2^+0.5000P] where P=(Fo^2^+2Fc^2^)/3
;
_refine_ls_weighting_scheme calc
_refine_ls_wR_factor_gt 0.1201
_refine_ls_wR_factor_ref 0.1358
_reflns_number_gt 3865
_reflns_number_total 5197
_reflns_threshold_expression >2sigma(I)
_cod_data_source_file c3ob40708j.txt
_cod_data_source_block 6a_DAX13_SAD
_cod_depositor_comments
;
The following automatic conversions were performed:

'_chemical_melting_point' value '203-204 c' was changed to '476.6(5)'
- it was converted from degrees Celsius(C) to Kelvins(K), the average
value was taken and precision was
estimated.

'_symmetry_cell_setting' value 'Monoclinic' changed to
'monoclinic' according to
/home/saulius/struct/CIF-dictionaries/cif_core.dic dictionary named
'cif_core.dic' version 2.4.2 from 2011-04-26.

Automatic conversion script
Id: cif_fix_values 1891 2012-01-12 08:04:46Z andrius 
;
_cod_original_cell_volume 1874.78(9)
_cod_database_code 7153015

loop_
_symmetry_equiv_pos_as_xyz
'-x+1/2, y+1/2, -z+1/2'
'-x, -y, -z'
'x, y, z'
'x-1/2, -y-1/2, z-1/2'

loop_
_atom_site_label
_atom_site_type_symbol
_atom_site_fract_x
_atom_site_fract_y
_atom_site_fract_z
_atom_site_U_iso_or_equiv
_atom_site_adp_type
_atom_site_occupancy
_atom_site_symmetry_multiplicity
_atom_site_calc_flag
O1 O 0.79209(9) 0.52141(12) 0.48828(4) 0.0235(2) Uani 1 1 d
O2 O 0.64965(9) 0.12186(12) 0.47199(5) 0.0267(2) Uani 1 1 d
O3 O 0.79173(10) -0.07947(13) 0.48312(5) 0.0299(2) Uani 1 1 d
N1 N 0.76287(10) 0.37120(14) 0.39029(5) 0.0210(2) Uani 1 1 d
N2 N 0.91482(10) 0.23721(14) 0.54754(5) 0.0204(2) Uani 1 1 d
N3 N 1.01856(10) 0.32027(14) 0.56488(5) 0.0218(2) Uani 1 1 d
N4 N 0.85581(10) 0.20079(14) 0.59455(5) 0.0218(2) Uani 1 1 d
C1 C 0.76523(12) 0.36565(16) 0.45886(6) 0.0203(3) Uani 1 1 d
C2 C 0.64502(13) 0.30481(18) 0.47368(7) 0.0247(3) Uani 1 1 d
C3 C 0.76512(12) 0.06680(17) 0.48076(6) 0.0229(3) Uani 1 1 d
C4 C 0.85269(12) 0.21730(16) 0.48265(6) 0.0198(2) Uani 1 1 d
C5 C 0.93067(12) 0.19706(17) 0.43244(6) 0.0214(3) Uani 1 1 d
C6 C 0.84916(12) 0.27977(15) 0.37647(6) 0.0188(2) Uani 1 1 d
C7 C 0.86933(12) 0.26259(15) 0.31091(6) 0.0189(2) Uani 1 1 d
C8 C 0.79319(12) 0.34385(17) 0.26057(6) 0.0216(3) Uani 1 1 d
C9 C 0.81581(12) 0.33080(17) 0.19913(6) 0.0227(3) Uani 1 1 d
C10 C 0.91376(12) 0.23674(16) 0.18579(6) 0.0209(3) Uani 1 1 d
C11 C 0.98719(12) 0.15409(17) 0.23586(6) 0.0224(3) Uani 1 1 d
C12 C 0.96632(12) 0.16697(17) 0.29761(6) 0.0215(3) Uani 1 1 d
C13 C 0.94097(15) 0.22709(19) 0.11980(6) 0.0265(3) Uani 1 1 d
C14 C 1.02945(12) 0.33304(17) 0.62777(6) 0.0218(3) Uani 1 1 d
C15 C 0.92782(12) 0.26023(16) 0.64672(6) 0.0197(3) Uani 1 1 d
C16 C 0.89678(12) 0.24728(15) 0.70990(6) 0.0197(3) Uani 1 1 d
C17 C 0.97243(13) 0.31807(18) 0.76218(6) 0.0241(3) Uani 1 1 d
C18 C 0.94102(14) 0.31176(18) 0.82182(6) 0.0271(3) Uani 1 1 d
C19 C 0.83519(14) 0.23326(18) 0.83117(7) 0.0274(3) Uani 1 1 d
C20 C 0.76121(13) 0.15964(18) 0.77879(7) 0.0259(3) Uani 1 1 d
C21 C 0.79053(12) 0.16728(17) 0.71876(6) 0.0226(3) Uani 1 1 d
C22 C 0.7996(2) 0.2312(3) 0.89545(8) 0.0445(4) Uani 1 1 d
H1 H 0.850(2) 0.571(3) 0.4720(10) 0.054(6) Uiso 1 1 d
H2B H 0.6351(15) 0.339(2) 0.5158(8) 0.023(4) Uiso 1 1 d
H2A H 0.5734(16) 0.343(2) 0.4428(8) 0.027(4) Uiso 1 1 d
H5B H 1.0054(16) 0.2581(19) 0.4431(8) 0.021(4) Uiso 1 1 d
H5A H 0.9465(15) 0.078(2) 0.4256(8) 0.025(4) Uiso 1 1 d
H8 H 0.7235(15) 0.415(2) 0.2686(8) 0.028(4) Uiso 1 1 d
H9 H 0.7644(15) 0.391(2) 0.1640(8) 0.027(4) Uiso 1 1 d
H11 H 1.0556(15) 0.088(2) 0.2274(8) 0.026(4) Uiso 1 1 d
H12 H 1.0207(15) 0.106(2) 0.3313(8) 0.027(4) Uiso 1 1 d
H13C H 0.978(2) 0.332(3) 0.1061(12) 0.075(8) Uiso 1 1 d
H13B H 0.998(2) 0.131(3) 0.1151(11) 0.065(7) Uiso 1 1 d
H13A H 0.870(2) 0.212(3) 0.0887(12) 0.065(7) Uiso 1 1 d
H14 H 1.0996(15) 0.382(2) 0.6523(8) 0.026(4) Uiso 1 1 d
H17 H 1.0475(17) 0.373(2) 0.7589(8) 0.033(5) Uiso 1 1 d
H18 H 0.9939(16) 0.363(2) 0.8576(9) 0.035(5) Uiso 1 1 d
H20 H 0.6875(16) 0.100(2) 0.7840(8) 0.031(4) Uiso 1 1 d
H21 H 0.7386(15) 0.115(2) 0.6825(8) 0.027(4) Uiso 1 1 d
H22C H 0.862(3) 0.247(4) 0.9290(19) 0.117(13) Uiso 1 1 d
H22B H 0.740(3) 0.323(4) 0.8985(15) 0.104(11) Uiso 1 1 d
H22A H 0.755(3) 0.135(4) 0.9017(15) 0.103(11) Uiso 1 1 d

loop_
_atom_site_aniso_label
_atom_site_aniso_U_11
_atom_site_aniso_U_22
_atom_site_aniso_U_33
_atom_site_aniso_U_23
_atom_site_aniso_U_13
_atom_site_aniso_U_12
O1 0.0296(5) 0.0207(4) 0.0215(4) -0.0032(3) 0.0086(4) -0.0021(4)
O2 0.0258(5) 0.0255(5) 0.0285(5) -0.0001(4) 0.0040(4) -0.0055(4)
O3 0.0401(6) 0.0225(5) 0.0253(5) -0.0005(4) 0.0014(4) -0.0020(4)
N1 0.0235(5) 0.0218(5) 0.0177(5) -0.0006(4) 0.0034(4) 0.0004(4)
N2 0.0209(5) 0.0237(5) 0.0162(5) -0.0002(4) 0.0027(4) -0.0023(4)
N3 0.0212(5) 0.0244(5) 0.0193(5) -0.0003(4) 0.0025(4) -0.0013(4)
N4 0.0243(6) 0.0247(5) 0.0166(5) 0.0008(4) 0.0040(4) -0.0015(4)
C1 0.0229(6) 0.0202(6) 0.0176(6) -0.0006(4) 0.0034(5) 0.0007(5)
C2 0.0237(7) 0.0254(7) 0.0259(7) -0.0010(5) 0.0070(5) -0.0008(5)
C3 0.0280(7) 0.0243(6) 0.0154(5) -0.0002(4) 0.0013(5) -0.0033(5)
C4 0.0219(6) 0.0215(6) 0.0151(5) -0.0013(4) 0.0011(4) -0.0014(5)
C5 0.0221(6) 0.0253(6) 0.0160(5) 0.0011(5) 0.0017(5) 0.0034(5)
C6 0.0209(6) 0.0185(6) 0.0167(5) 0.0000(4) 0.0023(4) -0.0018(5)
C7 0.0211(6) 0.0187(6) 0.0166(5) -0.0013(4) 0.0022(5) -0.0016(5)
C8 0.0213(6) 0.0232(6) 0.0200(6) -0.0004(5) 0.0028(5) 0.0007(5)
C9 0.0248(6) 0.0242(6) 0.0179(6) 0.0005(5) 0.0005(5) -0.0010(5)
C10 0.0249(6) 0.0198(6) 0.0179(6) -0.0023(4) 0.0038(5) -0.0034(5)
C11 0.0234(6) 0.0237(6) 0.0205(6) -0.0012(5) 0.0052(5) 0.0020(5)
C12 0.0223(6) 0.0235(6) 0.0181(6) 0.0005(5) 0.0018(5) 0.0020(5)
C13 0.0328(8) 0.0304(7) 0.0167(6) -0.0004(5) 0.0061(5) -0.0006(6)
C14 0.0229(6) 0.0236(6) 0.0183(6) -0.0005(5) 0.0026(5) -0.0025(5)
C15 0.0222(6) 0.0190(6) 0.0173(6) 0.0006(4) 0.0022(5) 0.0008(5)
C16 0.0236(6) 0.0198(6) 0.0156(6) 0.0012(4) 0.0035(5) 0.0011(5)
C17 0.0278(7) 0.0263(6) 0.0178(6) 0.0008(5) 0.0032(5) -0.0033(5)
C18 0.0333(8) 0.0298(7) 0.0168(6) -0.0007(5) 0.0013(5) 0.0012(6)
C19 0.0327(7) 0.0312(7) 0.0202(6) 0.0063(5) 0.0098(5) 0.0098(6)
C20 0.0242(7) 0.0272(7) 0.0278(7) 0.0059(5) 0.0089(5) 0.0028(5)
C21 0.0235(6) 0.0223(6) 0.0218(6) 0.0006(5) 0.0040(5) 0.0003(5)
C22 0.0439(10) 0.0692(13) 0.0238(8) 0.0075(8) 0.0153(7) 0.0076(10)

loop_
_atom_type_symbol
_atom_type_description
_atom_type_scat_dispersion_real
_atom_type_scat_dispersion_imag
_atom_type_scat_source
H H 0.0000 0.0000 'International Tables Vol C Tables 4.2.6.8 and 6.1.1.4'
N N 0.0061 0.0033 'International Tables Vol C Tables 4.2.6.8 and 6.1.1.4'
C C 0.0033 0.0016 'International Tables Vol C Tables 4.2.6.8 and 6.1.1.4'
O O 0.0106 0.0060 'International Tables Vol C Tables 4.2.6.8 and 6.1.1.4'

loop_
_geom_angle_atom_site_label_1
_geom_angle_atom_site_label_2
_geom_angle_atom_site_label_3
_geom_angle
O1 C1 N1 113.01(10)
O1 C1 C2 108.18(11)
O1 C1 C4 116.51(10)
O2 C2 C1 105.81(11)
O2 C2 H2B 108.0(10)
O2 C2 H2A 108.4(10)
O2 C3 C4 110.47(11)
O3 C3 O2 123.08(13)
O3 C3 C4 126.34(13)
N1 C1 C2 111.42(11)
N1 C1 C4 104.21(10)
N1 C6 C5 115.56(11)
N1 C6 C7 121.80(11)
N2 N3 C14 103.45(11)
N2 N4 C15 104.23(11)
N2 C4 C1 113.50(10)
N2 C4 C3 107.66(10)
N2 C4 C5 116.97(11)
N3 N2 N4 115.29(10)
N3 N2 C4 124.51(11)
N3 C14 C15 109.41(12)
N3 C14 H14 120.3(10)
N4 N2 C4 118.86(11)
N4 C15 C14 107.57(11)
N4 C15 C16 122.52(12)
C1 O1 H1 109.0(14)
C1 C2 H2B 111.5(10)
C1 C2 H2A 114.2(10)
C2 C1 C4 103.10(10)
C3 O2 C2 110.89(10)
C3 C4 C1 102.11(10)
C4 C5 C6 99.86(10)
C4 C5 H5B 111.9(10)
C4 C5 H5A 110.8(10)
C5 C4 C1 105.09(10)
C5 C4 C3 110.53(10)
C6 N1 C1 109.77(10)
C6 C5 H5B 110.4(10)
C6 C5 H5A 113.4(10)
C7 C6 C5 122.61(11)
C7 C8 H8 120.6(10)
C7 C12 H12 121.3(10)
C8 C7 C6 120.86(11)
C8 C9 C10 121.33(12)
C8 C9 H9 120.3(10)
C9 C8 C7 120.15(12)
C9 C8 H8 119.2(10)
C9 C10 C13 121.50(12)
C10 C9 H9 118.4(10)
C10 C11 H11 119.1(10)
C10 C13 H13C 113.7(15)
C10 C13 H13B 112.0(13)
C10 C13 H13A 112.3(16)
C11 C10 C9 117.98(12)
C11 C10 C13 120.51(12)
C11 C12 C7 120.53(12)
C11 C12 H12 118.1(10)
C12 C7 C6 120.50(11)
C12 C7 C8 118.63(12)
C12 C11 C10 121.35(12)
C12 C11 H11 119.6(10)
C14 C15 C16 129.90(12)
C15 C14 H14 130.3(10)
C16 C17 H17 122.4(11)
C16 C21 H21 119.1(10)
C17 C16 C15 120.13(12)
C17 C16 C21 118.96(12)
C17 C18 C19 121.23(13)
C17 C18 H18 119.4(11)
C18 C17 C16 120.32(13)
C18 C17 H17 117.3(11)
C18 C19 C20 118.06(12)
C18 C19 C22 121.10(15)
C19 C18 H18 119.4(11)
C19 C20 H20 120.2(10)
C19 C22 H22C 115(2)
C19 C22 H22B 110.3(18)
C19 C22 H22A 112.5(19)
C20 C19 C22 120.83(15)
C20 C21 C16 120.09(13)
C20 C21 H21 120.8(10)
C21 C16 C15 120.90(12)
C21 C20 C19 121.32(13)
C21 C20 H20 118.5(10)
H2B C2 H2A 108.7(14)
H5B C5 H5A 110.1(13)
H13C C13 H13B 107(2)
H13C C13 H13A 104(2)
H13B C13 H13A 108(2)
H22C C22 H22B 106(3)
H22C C22 H22A 111(3)
H22B C22 H22A 101(3)

loop_
_geom_bond_atom_site_label_1
_geom_bond_atom_site_label_2
_geom_bond_distance
O1 C1 1.3908(15)
O1 H1 0.88(2)
O2 C2 1.4472(17)
O2 C3 1.3506(17)
O3 C3 1.1926(17)
N1 C1 1.4664(16)
N1 C6 1.2880(17)
N2 N3 1.3315(16)
N2 N4 1.3364(15)
N2 C4 1.4467(16)
N3 C14 1.3353(17)
N4 C15 1.3402(17)
C1 C2 1.5234(19)
C1 C4 1.5554(18)
C2 H2B 0.967(17)
C2 H2A 0.991(17)
C3 C4 1.5403(18)
C4 C5 1.5174(18)
C5 C6 1.5183(17)
C5 H5B 0.960(17)
C5 H5A 0.971(17)
C6 C7 1.4709(17)
C7 C8 1.4044(18)
C7 C12 1.3993(18)
C8 C9 1.3909(18)
C8 H8 1.007(17)
C9 C10 1.4020(19)
C9 H9 0.986(17)
C10 C11 1.3918(18)
C10 C13 1.5037(18)
C11 C12 1.3902(18)
C11 H11 0.976(17)
C12 H12 0.983(17)
C13 H13C 0.99(3)
C13 H13B 1.01(2)
C13 H13A 0.95(3)
C14 C15 1.4053(18)
C14 H14 0.946(17)
C15 C16 1.4636(17)
C16 C17 1.3944(18)
C16 C21 1.3962(19)
C17 C18 1.3887(19)
C17 H17 0.965(19)
C18 C19 1.390(2)
C18 H18 0.971(19)
C19 C20 1.397(2)
C19 C22 1.505(2)
C20 C21 1.3874(19)
C20 H20 0.980(18)
C21 H21 0.973(17)
C22 H22C 0.92(4)
C22 H22B 1.00(3)
C22 H22A 0.94(3)

loop_
_geom_hbond_atom_site_label_D
_geom_hbond_atom_site_label_H
_geom_hbond_atom_site_label_A
_geom_hbond_distance_DH
_geom_hbond_distance_HA
_geom_hbond_distance_DA
_geom_hbond_angle_DHA
_geom_hbond_site_symmetry_A
O1 H1 N3 0.88(2) 2.00(2) 2.8808(15) 179(2) 2_766
